data_1511493
loop_
_publ_author_name
'Bilonizhko, N.S.'
'Kuz'ma, Yu.B.'
'Aksel'rud, L.G.'
'Bruskov, V.A.'

_publ_section_title
;
 Crystal structure of the boride Nd2 Ni5 B4
;
_journal_name_full Kristallografiya
_journal_page_first 1005
_journal_page_last 1006
_journal_volume 30
_journal_year 1985
_chemical_formula_sum 'B4 Nd2 Ni5'
_chemical_name_systematic 'Nd2 Ni5 B4'
_space_group_IT_number 12
_symmetry_space_group_name_Hall '-C 2y'
_symmetry_space_group_name_H-M 'C 1 2/m 1'
_cell_angle_alpha 90
_cell_angle_beta 136.73
_cell_angle_gamma 90
_cell_formula_units_Z 2
_cell_length_a 9.783
_cell_length_b 5.097
_cell_length_c 8.016
_cell_volume 273.976
_citation_journal_id_ASTM KRISAJ
_cod_data_source_file boron4-x_123.cif
_cod_data_source_block B4Nd2Ni5
_cod_original_cell_volume 273.9757
_cod_database_code 1511493

loop_
_symmetry_equiv_pos_as_xyz
x,y,z
-x,y,-z
-x,-y,-z
x,-y,z
x+1/2,y+1/2,z
-x+1/2,y+1/2,-z
-x+1/2,-y+1/2,-z
x+1/2,-y+1/2,z

loop_
_atom_site_label
_atom_site_type_symbol
_atom_site_fract_x
_atom_site_fract_y
_atom_site_fract_z
_atom_site_occupancy
_atom_site_U_iso_or_equiv
Ni2 Ni+2 0.5 0 0.5 1 0.0
Nd1 Nd+3 0.0772 0 0.3513 1 0.0
Ni1 Ni+1 0.2036 0.251 0.1293 1 0.0
B2 B-3 0.459 0 0.861 1 0.0
B1 B-3 0.381 0 0.159 1 0.0
